data_2221068
loop_
_publ_author_name
'Xu, Kai'
'Yu, Li-Ping'

_publ_section_title
<i>catena</i>-Poly[[di-\m-aqua-bis[aquacobalt(II)]]-bis(\m~3~-1<i>H</i>-benzimidazole-5,6-dicarboxylato]
_journal_coeditor_code GK2188
_journal_issue 3
_journal_name_full 'Acta Crystallographica Section E'
_journal_page_first m295
_journal_paper_doi 10.1107/S1600536809005194
_journal_volume 65
_journal_year 2009
_chemical_formula_iupac '[Co2 (C9 H4 N2 O4)2 (H2 O)4]'
_chemical_formula_moiety 'C18 H16 Co2 N4 O12'
_chemical_formula_sum 'C18 H16 Co2 N4 O12'
_chemical_formula_weight 598.20
_chemical_name_systematic
;<i>catena</i>-Poly[di-\m-aqua-bis[aquacobalt(II)]]-bis(\m~3~-1<i>H</i>-
benzimidazole-5,6-dicarboxylato]
;
_space_group_IT_number 14
_symmetry_cell_setting monoclinic
_symmetry_space_group_name_Hall '-P 2ybc'
_symmetry_space_group_name_H-M 'P 1 21/c 1'
_atom_sites_solution_hydrogens geom
_atom_sites_solution_primary direct
_atom_sites_solution_secondary difmap
_audit_creation_method SHELXL-97
_cell_angle_alpha 90.00
_cell_angle_beta 97.693(7)
_cell_angle_gamma 90.00
_cell_formula_units_Z 2
_cell_length_a 8.8161(8)
_cell_length_b 9.1092(6)
_cell_length_c 13.0236(13)
_cell_measurement_reflns_used 3722
_cell_measurement_temperature 298(2)
_cell_measurement_theta_max 26.87
_cell_measurement_theta_min 2.76
_cell_volume 1036.48(16)
_computing_cell_refinement 'SAINT-Plus (Bruker, 2001)'
_computing_data_collection 'SMART (Bruker, 2001) or APEX2?'
_computing_data_reduction 'SAINT-Plus (Bruker, 2001)'
_computing_molecular_graphics 'PLATON (Spek, 2009)'
_computing_publication_material 'PLATON (Spek, 2009)'
_computing_structure_refinement 'SHELXL97 (Sheldrick, 2008)'
_computing_structure_solution 'SHELXS97 (Sheldrick, 2008)'
_diffrn_ambient_temperature 298(2)
_diffrn_measured_fraction_theta_full 0.998
_diffrn_measured_fraction_theta_max 0.998
_diffrn_measurement_device_type 'Bruker APEX II CCD'
_diffrn_measurement_method '\w scan'
_diffrn_radiation_monochromator graphite
_diffrn_radiation_source 'fine-focus sealed tube'
_diffrn_radiation_type MoK\a
_diffrn_radiation_wavelength 0.71073
_diffrn_reflns_av_R_equivalents 0.0321
_diffrn_reflns_av_sigmaI/netI 0.0272
_diffrn_reflns_limit_h_max 11
_diffrn_reflns_limit_h_min -11
_diffrn_reflns_limit_k_max 10
_diffrn_reflns_limit_k_min -11
_diffrn_reflns_limit_l_max 16
_diffrn_reflns_limit_l_min -16
_diffrn_reflns_number 10641
_diffrn_reflns_theta_full 26.50
_diffrn_reflns_theta_max 26.50
_diffrn_reflns_theta_min 2.33
_diffrn_standards_decay_% 0
_diffrn_standards_interval_count 0
_diffrn_standards_interval_time 0
_diffrn_standards_number 0
_exptl_absorpt_coefficient_mu 1.680
_exptl_absorpt_correction_T_max 0.9358
_exptl_absorpt_correction_T_min 0.8012
_exptl_absorpt_correction_type multi-scan
_exptl_absorpt_process_details '(SADABS; Sheldrick, 1997)'
_exptl_crystal_colour pink
_exptl_crystal_density_diffrn 1.917
_exptl_crystal_density_method 'not measured'
_exptl_crystal_description plate
_exptl_crystal_F_000 604
_exptl_crystal_size_max 0.13
_exptl_crystal_size_mid 0.10
_exptl_crystal_size_min 0.04
_refine_diff_density_max 0.244
_refine_diff_density_min -0.248
_refine_ls_extinction_method none
_refine_ls_goodness_of_fit_ref 1.091
_refine_ls_hydrogen_treatment mixed
_refine_ls_matrix_type full
_refine_ls_number_parameters 178
_refine_ls_number_reflns 2132
_refine_ls_number_restraints 7
_refine_ls_restrained_S_all 1.090
_refine_ls_R_factor_all 0.0373
_refine_ls_R_factor_gt 0.0313
_refine_ls_shift/su_max 0.001
_refine_ls_shift/su_mean 0.000
_refine_ls_structure_factor_coef Fsqd
_refine_ls_weighting_details 'calc w=1/[\s^2^(Fo^2^)+(0.0484P)^2^+0.4096P] where P=(Fo^2^+2Fc^2^)/3'
_refine_ls_weighting_scheme calc
_refine_ls_wR_factor_gt 0.0816
_refine_ls_wR_factor_ref 0.0838
_reflns_number_gt 1843
_reflns_number_total 2132
_reflns_threshold_expression I>2\s(I)
_cod_data_source_file gk2188.cif
_cod_data_source_block I
_cod_original_sg_symbol_H-M 'P 21/c'
_cod_database_code 2221068
_cod_database_fobs_code 2221068

loop_
_symmetry_equiv_pos_as_xyz
'x, y, z'
'-x, y+1/2, -z+1/2'
'-x, -y, -z'
'x, -y-1/2, z-1/2'

loop_
_atom_site_type_symbol
_atom_site_label
_atom_site_fract_x
_atom_site_fract_y
_atom_site_fract_z
_atom_site_U_iso_or_equiv
_atom_site_adp_type
_atom_site_calc_flag
_atom_site_refinement_flags
_atom_site_occupancy
_atom_site_disorder_assembly
_atom_site_disorder_group
Co Co1 0.40810(3) 0.14143(3) -0.03697(2) 0.01731(13) Uani d . 1 . .
O O1 0.62863(17) 0.22091(18) 0.00054(13) 0.0215(4) Uani d . 1 . .
O O2 0.76041(18) 0.01355(18) 0.04928(13) 0.0244(4) Uani d . 1 . .
O O3 0.66320(18) 0.25466(18) 0.22762(12) 0.0231(4) Uani d . 1 . .
O O4 0.7113(2) 0.49433(19) 0.24802(15) 0.0329(5) Uani d . 1 . .
O O5 0.47578(18) 0.03826(19) 0.11583(12) 0.0205(4) Uani d D 1 . .
H H5A 0.537(3) 0.098(3) 0.143(2) 0.031 Uiso d D 1 . .
H H5B 0.414(3) 0.017(3) 0.1548(19) 0.031 Uiso d D 1 . .
O O6 0.3858(2) 0.2363(2) -0.18070(14) 0.0321(4) Uani d D 1 . .
H H6A 0.461(3) 0.228(3) -0.213(2) 0.048 Uiso d D 1 . .
H H6B 0.345(3) 0.315(3) -0.193(3) 0.048 Uiso d D 1 . .
N N1 1.2913(2) 0.3115(2) 0.03501(15) 0.0202(4) Uani d . 1 . .
N N2 1.2660(2) 0.5038(2) 0.13927(16) 0.0226(4) Uani d D 1 . .
H H2 1.286(3) 0.584(2) 0.170(2) 0.027 Uiso d D 1 . .
C C1 1.3576(2) 0.4279(3) 0.08205(18) 0.0216(5) Uani d . 1 . .
H H1 1.4578 0.4553 0.0765 0.026 Uiso calc R 1 . .
C C2 1.1427(2) 0.3117(3) 0.06301(18) 0.0183(5) Uani d . 1 . .
C C3 1.0189(2) 0.2181(3) 0.03410(18) 0.0194(5) Uani d . 1 . .
H H3 1.0255 0.1415 -0.0122 0.023 Uiso calc R 1 . .
C C4 0.8847(2) 0.2441(3) 0.07752(17) 0.0184(5) Uani d . 1 . .
C C5 0.8741(3) 0.3586(2) 0.15138(18) 0.0186(5) Uani d . 1 . .
C C6 0.9952(3) 0.4545(3) 0.17708(18) 0.0223(5) Uani d . 1 . .
H H6 0.9894 0.5312 0.2235 0.027 Uiso calc R 1 . .
C C7 1.1273(2) 0.4306(3) 0.12990(18) 0.0198(5) Uani d . 1 . .
C C8 0.7465(3) 0.1518(3) 0.03986(17) 0.0186(5) Uani d . 1 . .
C C9 0.7389(3) 0.3696(3) 0.21238(18) 0.0192(5) Uani d . 1 . .

loop_
_atom_site_aniso_label
_atom_site_aniso_U_11
_atom_site_aniso_U_22
_atom_site_aniso_U_33
_atom_site_aniso_U_12
_atom_site_aniso_U_13
_atom_site_aniso_U_23
Co1 0.01344(18) 0.0164(2) 0.02276(19) -0.00114(11) 0.00492(12) -0.00042(12)
O1 0.0138(8) 0.0209(9) 0.0299(9) -0.0027(6) 0.0033(6) 0.0015(7)
O2 0.0150(8) 0.0181(9) 0.0407(10) -0.0024(6) 0.0061(7) -0.0040(7)
O3 0.0224(8) 0.0204(9) 0.0281(9) -0.0014(7) 0.0093(7) 0.0020(7)
O4 0.0360(10) 0.0199(10) 0.0484(11) 0.0032(8) 0.0269(9) -0.0022(8)
O5 0.0177(8) 0.0215(9) 0.0239(9) -0.0042(7) 0.0089(7) -0.0012(7)
O6 0.0352(11) 0.0314(11) 0.0313(10) 0.0100(8) 0.0098(8) 0.0104(8)
N1 0.0133(9) 0.0200(11) 0.0279(10) -0.0017(8) 0.0052(8) -0.0010(8)
N2 0.0182(10) 0.0188(11) 0.0311(11) -0.0050(8) 0.0045(8) -0.0071(9)
C1 0.0131(11) 0.0223(13) 0.0299(12) -0.0033(9) 0.0044(9) 0.0010(10)
C2 0.0129(10) 0.0191(12) 0.0238(11) 0.0008(9) 0.0053(8) 0.0003(9)
C3 0.0152(11) 0.0174(12) 0.0262(12) -0.0014(9) 0.0055(9) -0.0056(9)
C4 0.0126(10) 0.0172(12) 0.0260(11) -0.0007(9) 0.0046(8) -0.0003(10)
C5 0.0154(11) 0.0170(12) 0.0244(11) 0.0033(8) 0.0062(9) 0.0002(9)
C6 0.0214(12) 0.0169(12) 0.0296(12) 0.0001(9) 0.0073(9) -0.0059(10)
C7 0.0143(11) 0.0159(12) 0.0289(12) -0.0021(9) 0.0023(9) -0.0020(10)
C8 0.0153(11) 0.0189(13) 0.0233(11) -0.0013(9) 0.0086(9) -0.0033(9)
C9 0.0155(11) 0.0209(13) 0.0219(11) 0.0038(9) 0.0056(9) 0.0028(9)

loop_
_atom_type_symbol
_atom_type_description
_atom_type_scat_dispersion_real
_atom_type_scat_dispersion_imag
_atom_type_scat_source
C C 0.0033 0.0016 'International Tables Vol C Tables 4.2.6.8 and 6.1.1.4'
H H 0.0000 0.0000 'International Tables Vol C Tables 4.2.6.8 and 6.1.1.4'
N N 0.0061 0.0033 'International Tables Vol C Tables 4.2.6.8 and 6.1.1.4'
O O 0.0106 0.0060 'International Tables Vol C Tables 4.2.6.8 and 6.1.1.4'
Co Co 0.3494 0.9721 'International Tables Vol C Tables 4.2.6.8 and 6.1.1.4'

loop_
_geom_angle_atom_site_label_1
_geom_angle_atom_site_label_2
_geom_angle_atom_site_label_3
_geom_angle_site_symmetry_1
_geom_angle_site_symmetry_3
_geom_angle
_geom_angle_publ_flag
O2 Co1 O6 3_655 . 103.92(8) ?
O2 Co1 O1 3_655 . 155.68(7) ?
O6 Co1 O1 . . 92.30(7) ?
O2 Co1 N1 3_655 1_455 98.46(7) ?
O6 Co1 N1 . 1_455 95.85(8) ?
O1 Co1 N1 . 1_455 97.75(7) ?
O2 Co1 O5 3_655 . 83.25(7) ?
O6 Co1 O5 . . 169.87(7) ?
O1 Co1 O5 . . 78.72(6) ?
N1 Co1 O5 1_455 . 90.07(7) ?
O2 Co1 O5 3_655 3_655 80.31(6) ?
O6 Co1 O5 . 3_655 83.31(7) ?
O1 Co1 O5 . 3_655 83.79(6) ?
N1 Co1 O5 1_455 3_655 178.28(6) ?
O5 Co1 O5 . 3_655 90.98(6) ?
C8 O1 Co1 . . 128.08(15) ?
C8 O2 Co1 . 3_655 128.23(15) ?
Co1 O5 Co1 . 3_655 89.02(6) ?
Co1 O5 H5A . . 101(2) ?
Co1 O5 H5A 3_655 . 112(2) ?
Co1 O5 H5B . . 123(2) ?
Co1 O5 H5B 3_655 . 119.5(19) ?
H5A O5 H5B . . 110(2) ?
Co1 O6 H6A . . 116(2) ?
Co1 O6 H6B . . 123(2) ?
H6A O6 H6B . . 110(2) ?
C1 N1 C2 . . 104.40(19) ?
C1 N1 Co1 . 1_655 125.01(15) ?
C2 N1 Co1 . 1_655 129.27(16) ?
C1 N2 C7 . . 106.8(2) ?
C1 N2 H2 . . 127.0(19) ?
C7 N2 H2 . . 126.0(19) ?
N1 C1 N2 . . 113.83(19) ?
N1 C1 H1 . . 123.1 ?
N2 C1 H1 . . 123.1 ?
C3 C2 N1 . . 130.6(2) ?
C3 C2 C7 . . 119.97(19) ?
N1 C2 C7 . . 109.4(2) ?
C2 C3 C4 . . 117.5(2) ?
C2 C3 H3 . . 121.3 ?
C4 C3 H3 . . 121.3 ?
C3 C4 C5 . . 122.0(2) ?
C3 C4 C8 . . 117.7(2) ?
C5 C4 C8 . . 120.16(19) ?
C6 C5 C4 . . 120.3(2) ?
C6 C5 C9 . . 117.67(19) ?
C4 C5 C9 . . 121.7(2) ?
C5 C6 C7 . . 117.0(2) ?
C5 C6 H6 . . 121.5 ?
C7 C6 H6 . . 121.5 ?
N2 C7 C6 . . 131.4(2) ?
N2 C7 C2 . . 105.54(19) ?
C6 C7 C2 . . 123.0(2) ?
O1 C8 O2 . . 126.7(2) ?
O1 C8 C4 . . 116.1(2) ?
O2 C8 C4 . . 117.3(2) ?
O4 C9 O3 . . 123.5(2) ?
O4 C9 C5 . . 117.0(2) ?
O3 C9 C5 . . 119.4(2) ?

loop_
_geom_bond_atom_site_label_1
_geom_bond_atom_site_label_2
_geom_bond_site_symmetry_2
_geom_bond_distance
_geom_bond_publ_flag
Co1 O1 . 2.0709(15) ?
Co1 O2 3_655 2.0401(16) ?
Co1 O5 . 2.2094(17) ?
Co1 O5 3_655 2.2503(16) ?
Co1 O6 . 2.0472(18) ?
Co1 N1 1_455 2.144(2) ?
O1 C8 . 1.263(3) ?
O2 C8 . 1.270(3) ?
O3 C9 . 1.272(3) ?
O4 C9 . 1.263(3) ?
O5 H5A . 0.810(16) ?
O5 H5B . 0.819(16) ?
O6 H6A . 0.829(17) ?
O6 H6B . 0.812(17) ?
N1 C1 . 1.321(3) ?
N1 C2 . 1.406(3) ?
N2 C1 . 1.359(3) ?
N2 C7 . 1.385(3) ?
N2 H2 . 0.838(17) ?
C1 H1 . 0.9300 ?
C2 C3 . 1.396(3) ?
C2 C7 . 1.407(3) ?
C3 C4 . 1.398(3) ?
C3 H3 . 0.9300 ?
C4 C5 . 1.430(3) ?
C4 C8 . 1.507(3) ?
C5 C6 . 1.386(3) ?
C5 C9 . 1.521(3) ?
C6 C7 . 1.404(3) ?
C6 H6 . 0.9300 ?

loop_
_geom_hbond_atom_site_label_D
_geom_hbond_atom_site_label_H
_geom_hbond_atom_site_label_A
_geom_hbond_site_symmetry_A
_geom_hbond_distance_DH
_geom_hbond_distance_HA
_geom_hbond_distance_DA
_geom_hbond_angle_DHA
_geom_hbond_publ_flag
N2 H2 O3 2_755 0.838(17) 2.060(18) 2.885(3) 168(3) yes
O5 H5A O3 . 0.810(16) 2.042(18) 2.844(2) 171(3) yes
O5 H5B O4 2_645 0.819(16) 1.797(17) 2.609(2) 171(3) yes
O6 H6A O3 4_565 0.829(17) 2.047(19) 2.863(2) 167(3) yes
O6 H6B O4 3_665 0.812(17) 1.91(2) 2.706(3) 164(3) yes
C3 H3 O2 3_755 0.93 2.46 3.160(3) 132.5 ?

loop_
_geom_torsion_atom_site_label_1
_geom_torsion_atom_site_label_2
_geom_torsion_atom_site_label_3
_geom_torsion_atom_site_label_4
_geom_torsion_site_symmetry_1
_geom_torsion_site_symmetry_2
_geom_torsion_site_symmetry_3
_geom_torsion_site_symmetry_4
_geom_torsion
_geom_torsion_publ_flag
O2 Co1 O1 C8 3_655 . . . 0.0(3) ?
O6 Co1 O1 C8 . . . . -132.30(18) ?
N1 Co1 O1 C8 1_455 . . . 131.48(18) ?
O5 Co1 O1 C8 . . . . 42.96(18) ?
O5 Co1 O1 C8 3_655 . . . -49.29(18) ?
O2 Co1 O5 Co1 3_655 . . 3_655 80.12(6) ?
O6 Co1 O5 Co1 . . . 3_655 -55.5(4) ?
O1 Co1 O5 Co1 . . . 3_655 -83.47(6) ?
N1 Co1 O5 Co1 1_455 . . 3_655 178.64(6) ?
C2 N1 C1 N2 . . . . 0.5(3) ?
Co1 N1 C1 N2 1_655 . . . -167.35(16) ?
C7 N2 C1 N1 . . . . 0.5(3) ?
C1 N1 C2 C3 . . . . 177.7(3) ?
Co1 N1 C2 C3 1_655 . . . -15.1(4) ?
C1 N1 C2 C7 . . . . -1.4(3) ?
Co1 N1 C2 C7 1_655 . . . 165.80(16) ?
N1 C2 C3 C4 . . . . 178.3(2) ?
C7 C2 C3 C4 . . . . -2.7(3) ?
C2 C3 C4 C5 . . . . -2.0(3) ?
C2 C3 C4 C8 . . . . 174.9(2) ?
C3 C4 C5 C6 . . . . 4.4(4) ?
C8 C4 C5 C6 . . . . -172.5(2) ?
C3 C4 C5 C9 . . . . -169.0(2) ?
C8 C4 C5 C9 . . . . 14.2(3) ?
C4 C5 C6 C7 . . . . -1.8(3) ?
C9 C5 C6 C7 . . . . 171.8(2) ?
C1 N2 C7 C6 . . . . 175.5(3) ?
C1 N2 C7 C2 . . . . -1.3(3) ?
C5 C6 C7 N2 . . . . -179.3(2) ?
C5 C6 C7 C2 . . . . -3.0(4) ?
C3 C2 C7 N2 . . . . -177.5(2) ?
N1 C2 C7 N2 . . . . 1.7(3) ?
C3 C2 C7 C6 . . . . 5.4(4) ?
N1 C2 C7 C6 . . . . -175.5(2) ?
Co1 O1 C8 O2 . . . . 12.4(3) ?
Co1 O1 C8 C4 . . . . -168.66(14) ?
Co1 O2 C8 O1 3_655 . . . -15.5(3) ?
Co1 O2 C8 C4 3_655 . . . 165.65(14) ?
C3 C4 C8 O1 . . . . -121.1(2) ?
C5 C4 C8 O1 . . . . 55.9(3) ?
C3 C4 C8 O2 . . . . 57.9(3) ?
C5 C4 C8 O2 . . . . -125.1(2) ?
C6 C5 C9 O4 . . . . 29.5(3) ?
C4 C5 C9 O4 . . . . -156.9(2) ?
C6 C5 C9 O3 . . . . -148.4(2) ?
C4 C5 C9 O3 . . . . 25.1(3) ?
